data_4325436
loop_
_publ_author_name
'Jun Li'
'Theeranun Siritanon'
'Judith K. Stalick'
'Arthur W. Sleight'
'M. A. Subramanian'

_publ_section_title
;
 Structural Studies and Electrical Properties of Cs/Al/Te/O Phases with
 the Pyrochlore Structure
;
_journal_name_full 'Inorganic Chemistry'
_journal_page_first 5747
_journal_page_last 5754
_journal_paper_doi 10.1021/ic200574v
_journal_volume 50
_journal_year 2011
_chemical_formula_sum 'Cs2 O12 Te4'
_chemical_formula_weight 968.22
_chemical_name_systematic
; 
Nominal composition is CsTe2O6
;
_space_group_IT_number 227
_symmetry_cell_setting cubic
_symmetry_space_group_name_Hall '-F 4vw 2vw 3'
_symmetry_space_group_name_H-M 'F d -3 m :2'
_atom_sites_solution_hydrogens geom
_atom_sites_solution_primary direct
_atom_sites_solution_secondary difmap
_audit_creation_method SHELXL-97
_cell_angle_alpha 90.00
_cell_angle_beta 90.00
_cell_angle_gamma 90.00
_cell_formula_units_Z 3
_cell_length_a 10.3207(15)
_cell_length_b 10.3207(15)
_cell_length_c 10.3207(15)
_cell_measurement_temperature 233(2)
_cell_volume 1099.3(3)
_computing_structure_refinement 'SHELXL-97 (Sheldrick, 1997)'
_computing_structure_solution 'SHELXS-97 (Sheldrick, 1990)'
_diffrn_ambient_temperature 233(2)
_diffrn_measured_fraction_theta_full 1.000
_diffrn_measured_fraction_theta_max 1.000
_diffrn_radiation_monochromator graphite
_diffrn_radiation_source 'fine-focus sealed tube'
_diffrn_radiation_type MoK\a
_diffrn_radiation_wavelength 0.71073
_diffrn_reflns_av_R_equivalents 0.0194
_diffrn_reflns_av_sigmaI/netI 0.0053
_diffrn_reflns_limit_h_max 13
_diffrn_reflns_limit_h_min -13
_diffrn_reflns_limit_k_max 13
_diffrn_reflns_limit_k_min -13
_diffrn_reflns_limit_l_max 13
_diffrn_reflns_limit_l_min -13
_diffrn_reflns_number 2830
_diffrn_reflns_theta_full 26.84
_diffrn_reflns_theta_max 26.84
_diffrn_reflns_theta_min 3.42
_exptl_absorpt_coefficient_mu 12.823
_exptl_absorpt_correction_T_max 0.7835
_exptl_absorpt_correction_T_min 0.5665
_exptl_crystal_density_diffrn 4.388
_exptl_crystal_F_000 1242
_exptl_crystal_size_max 0.05
_exptl_crystal_size_mid 0.05
_exptl_crystal_size_min 0.02
_refine_diff_density_max 2.556
_refine_diff_density_min -1.913
_refine_diff_density_rms 0.249
_refine_ls_extinction_coef 0.00002(10)
_refine_ls_extinction_expression Fc^*^=kFc[1+0.001xFc^2^\l^3^/sin(2\q)]^-1/4^
_refine_ls_extinction_method SHELXL
_refine_ls_goodness_of_fit_ref 1.514
_refine_ls_hydrogen_treatment mixed
_refine_ls_matrix_type full
_refine_ls_number_parameters 9
_refine_ls_number_reflns 79
_refine_ls_number_restraints 0
_refine_ls_restrained_S_all 1.514
_refine_ls_R_factor_all 0.0297
_refine_ls_R_factor_gt 0.0297
_refine_ls_shift/su_max 0.000
_refine_ls_shift/su_mean 0.000
_refine_ls_structure_factor_coef Fsqd
_refine_ls_weighting_details 'calc w=1/[\s^2^(Fo^2^)+(0.0000P)^2^+141.0000P] where P=(Fo^2^+2Fc^2^)/3'
_refine_ls_weighting_scheme calc
_refine_ls_wR_factor_gt 0.0642
_refine_ls_wR_factor_ref 0.0642
_reflns_number_gt 79
_reflns_number_total 79
_reflns_threshold_expression >2sigma(I)
_cod_data_source_file ic200574v_si_002_7.cif
_cod_data_source_block mas31_Nominal_CsTe2O6
_cod_original_sg_symbol_H-M 'F d -3 m'
_cod_database_code 4325436

loop_
_symmetry_equiv_pos_as_xyz
'x, y, z'
'-x+3/4, -y+1/4, z+1/2'
'-x+1/4, y+1/2, -z+3/4'
'x+1/2, -y+3/4, -z+1/4'
'z, x, y'
'z+1/2, -x+3/4, -y+1/4'
'-z+3/4, -x+1/4, y+1/2'
'-z+1/4, x+1/2, -y+3/4'
'y, z, x'
'-y+1/4, z+1/2, -x+3/4'
'y+1/2, -z+3/4, -x+1/4'
'-y+3/4, -z+1/4, x+1/2'
'y+3/4, x+1/4, -z+1/2'
'-y, -x, -z'
'y+1/4, -x+1/2, z+3/4'
'-y+1/2, x+3/4, z+1/4'
'x+3/4, z+1/4, -y+1/2'
'-x+1/2, z+3/4, y+1/4'
'-x, -z, -y'
'x+1/4, -z+1/2, y+3/4'
'z+3/4, y+1/4, -x+1/2'
'z+1/4, -y+1/2, x+3/4'
'-z+1/2, y+3/4, x+1/4'
'-z, -y, -x'
'x, y+1/2, z+1/2'
'-x+3/4, -y+3/4, z+1'
'-x+1/4, y+1, -z+5/4'
'x+1/2, -y+5/4, -z+3/4'
'z, x+1/2, y+1/2'
'z+1/2, -x+5/4, -y+3/4'
'-z+3/4, -x+3/4, y+1'
'-z+1/4, x+1, -y+5/4'
'y, z+1/2, x+1/2'
'-y+1/4, z+1, -x+5/4'
'y+1/2, -z+5/4, -x+3/4'
'-y+3/4, -z+3/4, x+1'
'y+3/4, x+3/4, -z+1'
'-y, -x+1/2, -z+1/2'
'y+1/4, -x+1, z+5/4'
'-y+1/2, x+5/4, z+3/4'
'x+3/4, z+3/4, -y+1'
'-x+1/2, z+5/4, y+3/4'
'-x, -z+1/2, -y+1/2'
'x+1/4, -z+1, y+5/4'
'z+3/4, y+3/4, -x+1'
'z+1/4, -y+1, x+5/4'
'-z+1/2, y+5/4, x+3/4'
'-z, -y+1/2, -x+1/2'
'x+1/2, y, z+1/2'
'-x+5/4, -y+1/4, z+1'
'-x+3/4, y+1/2, -z+5/4'
'x+1, -y+3/4, -z+3/4'
'z+1/2, x, y+1/2'
'z+1, -x+3/4, -y+3/4'
'-z+5/4, -x+1/4, y+1'
'-z+3/4, x+1/2, -y+5/4'
'y+1/2, z, x+1/2'
'-y+3/4, z+1/2, -x+5/4'
'y+1, -z+3/4, -x+3/4'
'-y+5/4, -z+1/4, x+1'
'y+5/4, x+1/4, -z+1'
'-y+1/2, -x, -z+1/2'
'y+3/4, -x+1/2, z+5/4'
'-y+1, x+3/4, z+3/4'
'x+5/4, z+1/4, -y+1'
'-x+1, z+3/4, y+3/4'
'-x+1/2, -z, -y+1/2'
'x+3/4, -z+1/2, y+5/4'
'z+5/4, y+1/4, -x+1'
'z+3/4, -y+1/2, x+5/4'
'-z+1, y+3/4, x+3/4'
'-z+1/2, -y, -x+1/2'
'x+1/2, y+1/2, z'
'-x+5/4, -y+3/4, z+1/2'
'-x+3/4, y+1, -z+3/4'
'x+1, -y+5/4, -z+1/4'
'z+1/2, x+1/2, y'
'z+1, -x+5/4, -y+1/4'
'-z+5/4, -x+3/4, y+1/2'
'-z+3/4, x+1, -y+3/4'
'y+1/2, z+1/2, x'
'-y+3/4, z+1, -x+3/4'
'y+1, -z+5/4, -x+1/4'
'-y+5/4, -z+3/4, x+1/2'
'y+5/4, x+3/4, -z+1/2'
'-y+1/2, -x+1/2, -z'
'y+3/4, -x+1, z+3/4'
'-y+1, x+5/4, z+1/4'
'x+5/4, z+3/4, -y+1/2'
'-x+1, z+5/4, y+1/4'
'-x+1/2, -z+1/2, -y'
'x+3/4, -z+1, y+3/4'
'z+5/4, y+3/4, -x+1/2'
'z+3/4, -y+1, x+3/4'
'-z+1, y+5/4, x+1/4'
'-z+1/2, -y+1/2, -x'
'-x, -y, -z'
'x-3/4, y-1/4, -z-1/2'
'x-1/4, -y-1/2, z-3/4'
'-x-1/2, y-3/4, z-1/4'
'-z, -x, -y'
'-z-1/2, x-3/4, y-1/4'
'z-3/4, x-1/4, -y-1/2'
'z-1/4, -x-1/2, y-3/4'
'-y, -z, -x'
'y-1/4, -z-1/2, x-3/4'
'-y-1/2, z-3/4, x-1/4'
'y-3/4, z-1/4, -x-1/2'
'-y-3/4, -x-1/4, z-1/2'
'y, x, z'
'-y-1/4, x-1/2, -z-3/4'
'y-1/2, -x-3/4, -z-1/4'
'-x-3/4, -z-1/4, y-1/2'
'x-1/2, -z-3/4, -y-1/4'
'x, z, y'
'-x-1/4, z-1/2, -y-3/4'
'-z-3/4, -y-1/4, x-1/2'
'-z-1/4, y-1/2, -x-3/4'
'z-1/2, -y-3/4, -x-1/4'
'z, y, x'
'-x, -y+1/2, -z+1/2'
'x-3/4, y+1/4, -z'
'x-1/4, -y, z-1/4'
'-x-1/2, y-1/4, z+1/4'
'-z, -x+1/2, -y+1/2'
'-z-1/2, x-1/4, y+1/4'
'z-3/4, x+1/4, -y'
'z-1/4, -x, y-1/4'
'-y, -z+1/2, -x+1/2'
'y-1/4, -z, x-1/4'
'-y-1/2, z-1/4, x+1/4'
'y-3/4, z+1/4, -x'
'-y-3/4, -x+1/4, z'
'y, x+1/2, z+1/2'
'-y-1/4, x, -z-1/4'
'y-1/2, -x-1/4, -z+1/4'
'-x-3/4, -z+1/4, y'
'x-1/2, -z-1/4, -y+1/4'
'x, z+1/2, y+1/2'
'-x-1/4, z, -y-1/4'
'-z-3/4, -y+1/4, x'
'-z-1/4, y, -x-1/4'
'z-1/2, -y-1/4, -x+1/4'
'z, y+1/2, x+1/2'
'-x+1/2, -y, -z+1/2'
'x-1/4, y-1/4, -z'
'x+1/4, -y-1/2, z-1/4'
'-x, y-3/4, z+1/4'
'-z+1/2, -x, -y+1/2'
'-z, x-3/4, y+1/4'
'z-1/4, x-1/4, -y'
'z+1/4, -x-1/2, y-1/4'
'-y+1/2, -z, -x+1/2'
'y+1/4, -z-1/2, x-1/4'
'-y, z-3/4, x+1/4'
'y-1/4, z-1/4, -x'
'-y-1/4, -x-1/4, z'
'y+1/2, x, z+1/2'
'-y+1/4, x-1/2, -z-1/4'
'y, -x-3/4, -z+1/4'
'-x-1/4, -z-1/4, y'
'x, -z-3/4, -y+1/4'
'x+1/2, z, y+1/2'
'-x+1/4, z-1/2, -y-1/4'
'-z-1/4, -y-1/4, x'
'-z+1/4, y-1/2, -x-1/4'
'z, -y-3/4, -x+1/4'
'z+1/2, y, x+1/2'
'-x+1/2, -y+1/2, -z'
'x-1/4, y+1/4, -z-1/2'
'x+1/4, -y, z-3/4'
'-x, y-1/4, z-1/4'
'-z+1/2, -x+1/2, -y'
'-z, x-1/4, y-1/4'
'z-1/4, x+1/4, -y-1/2'
'z+1/4, -x, y-3/4'
'-y+1/2, -z+1/2, -x'
'y+1/4, -z, x-3/4'
'-y, z-1/4, x-1/4'
'y-1/4, z+1/4, -x-1/2'
'-y-1/4, -x+1/4, z-1/2'
'y+1/2, x+1/2, z'
'-y+1/4, x, -z-3/4'
'y, -x-1/4, -z-1/4'
'-x-1/4, -z+1/4, y-1/2'
'x, -z-1/4, -y-1/4'
'x+1/2, z+1/2, y'
'-x+1/4, z, -y-3/4'
'-z-1/4, -y+1/4, x-1/2'
'-z+1/4, y, -x-3/4'
'z, -y-1/4, -x-1/4'
'z+1/2, y+1/2, x'

loop_
_atom_site_label
_atom_site_type_symbol
_atom_site_fract_x
_atom_site_fract_y
_atom_site_fract_z
_atom_site_U_iso_or_equiv
_atom_site_adp_type
_atom_site_occupancy
_atom_site_symmetry_multiplicity
_atom_site_calc_flag
_atom_site_refinement_flags
Te1 Te 0.0000 0.5000 0.0000 0.0163(7) Uani 1 12 d S
Cs1 Cs 0.1250 0.1250 0.1250 0.0249(9) Uani 1 24 d S
O1 O 0.1250 0.6250 -0.0701(16) 0.066(5) Uani 1 4 d S

loop_
_atom_site_aniso_label
_atom_site_aniso_U_11
_atom_site_aniso_U_22
_atom_site_aniso_U_33
_atom_site_aniso_U_23
_atom_site_aniso_U_13
_atom_site_aniso_U_12
Te1 0.0163(7) 0.0163(7) 0.0163(7) -0.0029(4) -0.0029(4) -0.0029(4)
Cs1 0.0249(9) 0.0249(9) 0.0249(9) 0.000 0.000 0.000
O1 0.082(8) 0.082(8) 0.034(9) 0.000 0.000 -0.044(11)

loop_
_atom_type_symbol
_atom_type_description
_atom_type_scat_dispersion_real
_atom_type_scat_dispersion_imag
_atom_type_scat_source
O O 0.0106 0.0060 'International Tables Vol C Tables 4.2.6.8 and 6.1.1.4'
Te Te -0.5308 1.6751 'International Tables Vol C Tables 4.2.6.8 and 6.1.1.4'
Cs Cs -0.3680 2.1192 'International Tables Vol C Tables 4.2.6.8 and 6.1.1.4'

loop_
_geom_angle_atom_site_label_1
_geom_angle_atom_site_label_2
_geom_angle_atom_site_label_3
_geom_angle
_geom_angle_site_symmetry_1
_geom_angle_site_symmetry_3
O1 Te1 O1 93.0(6) 177 125
O1 Te1 O1 87.0(6) 177 .
O1 Te1 O1 87.0(6) 125 .
O1 Te1 O1 87.0(6) 177 29_554
O1 Te1 O1 180.000(2) 125 29_554
O1 Te1 O1 93.0(6) . 29_554
O1 Te1 O1 93.0(6) 177 97_565
O1 Te1 O1 93.0(6) 125 97_565
O1 Te1 O1 180.0 . 97_565
O1 Te1 O1 87.0(6) 29_554 97_565
O1 Te1 O1 180.0(9) 177 81_455
O1 Te1 O1 87.0(6) 125 81_455
O1 Te1 O1 93.0(6) . 81_455
O1 Te1 O1 93.0(6) 29_554 81_455
O1 Te1 O1 87.0(6) 97_565 81_455
O1 Te1 Cs1 59.50(7) 177 25_554
O1 Te1 Cs1 59.50(7) 125 25_554
O1 Te1 Cs1 43.1(5) . 25_554
O1 Te1 Cs1 120.50(7) 29_554 25_554
O1 Te1 Cs1 136.9(5) 97_565 25_554
O1 Te1 Cs1 120.50(7) 81_455 25_554
O1 Te1 Cs1 120.50(7) 177 169
O1 Te1 Cs1 43.1(5) 125 169
O1 Te1 Cs1 59.50(7) . 169
O1 Te1 Cs1 136.9(5) 29_554 169
O1 Te1 Cs1 120.50(7) 97_565 169
O1 Te1 Cs1 59.50(7) 81_455 169
Cs1 Te1 Cs1 63.0 25_554 169
O1 Te1 Cs1 43.1(5) 177 97_565
O1 Te1 Cs1 120.50(7) 125 97_565
O1 Te1 Cs1 59.50(7) . 97_565
O1 Te1 Cs1 59.50(7) 29_554 97_565
O1 Te1 Cs1 120.50(7) 97_565 97_565
O1 Te1 Cs1 136.9(5) 81_455 97_565
Cs1 Te1 Cs1 63.0 25_554 97_565
Cs1 Te1 Cs1 117.0 169 97_565
O1 Te1 Cs1 136.9(5) 177 .
O1 Te1 Cs1 59.50(7) 125 .
O1 Te1 Cs1 120.50(7) . .
O1 Te1 Cs1 120.50(7) 29_554 .
O1 Te1 Cs1 59.50(7) 97_565 .
O1 Te1 Cs1 43.1(5) 81_455 .
Cs1 Te1 Cs1 117.0 25_554 .
Cs1 Te1 Cs1 63.0 169 .
Cs1 Te1 Cs1 180.0 97_565 .
O1 Te1 Cs1 59.50(7) 177 73_455
O1 Te1 Cs1 136.9(5) 125 73_455
O1 Te1 Cs1 120.50(7) . 73_455
O1 Te1 Cs1 43.1(5) 29_554 73_455
O1 Te1 Cs1 59.50(7) 97_565 73_455
O1 Te1 Cs1 120.50(7) 81_455 73_455
Cs1 Te1 Cs1 117.0 25_554 73_455
Cs1 Te1 Cs1 180.0 169 73_455
Cs1 Te1 Cs1 63.0 97_565 73_455
Cs1 Te1 Cs1 117.0 . 73_455
O1 Te1 Cs1 120.50(7) 177 121
O1 Te1 Cs1 120.50(7) 125 121
O1 Te1 Cs1 136.9(5) . 121
O1 Te1 Cs1 59.50(7) 29_554 121
O1 Te1 Cs1 43.1(5) 97_565 121
O1 Te1 Cs1 59.50(7) 81_455 121
Cs1 Te1 Cs1 180.0 25_554 121
Cs1 Te1 Cs1 117.0 169 121
Cs1 Te1 Cs1 117.0 97_565 121
Cs1 Te1 Cs1 63.0 . 121
Cs1 Te1 Cs1 63.0 73_455 121
O1 Cs1 O1 90.0 3_544 11_445
O1 Cs1 O1 90.0 3_544 81_455
O1 Cs1 O1 180.0 11_445 81_455
O1 Cs1 O1 90.000(1) 3_544 7_454
O1 Cs1 O1 90.000(1) 11_445 7_454
O1 Cs1 O1 90.0 81_455 7_454
O1 Cs1 O1 90.0 3_544 53_554
O1 Cs1 O1 90.0 11_445 53_554
O1 Cs1 O1 90.000(1) 81_455 53_554
O1 Cs1 O1 180.0 7_454 53_554
O1 Cs1 O1 180.0 3_544 25_545
O1 Cs1 O1 90.0 11_445 25_545
O1 Cs1 O1 90.0 81_455 25_545
O1 Cs1 O1 90.000(1) 7_454 25_545
O1 Cs1 O1 90.0 53_554 25_545
O1 Cs1 O1 98.8(3) 3_544 171_566
O1 Cs1 O1 134.33(4) 11_445 171_566
O1 Cs1 O1 45.67(4) 81_455 171_566
O1 Cs1 O1 134.33(4) 7_454 171_566
O1 Cs1 O1 45.67(4) 53_554 171_566
O1 Cs1 O1 81.2(3) 25_545 171_566
O1 Cs1 O1 134.33(4) 3_544 155_665
O1 Cs1 O1 98.8(3) 11_445 155_665
O1 Cs1 O1 81.2(3) 81_455 155_665
O1 Cs1 O1 134.33(4) 7_454 155_665
O1 Cs1 O1 45.67(4) 53_554 155_665
O1 Cs1 O1 45.67(4) 25_545 155_665
O1 Cs1 O1 45.4(4) 171_566 155_665
O1 Cs1 O1 134.33(4) 3_544 127_656
O1 Cs1 O1 134.33(4) 11_445 127_656
O1 Cs1 O1 45.67(4) 81_455 127_656
O1 Cs1 O1 98.8(3) 7_454 127_656
O1 Cs1 O1 81.2(3) 53_554 127_656
O1 Cs1 O1 45.67(4) 25_545 127_656
O1 Cs1 O1 45.4(4) 171_566 127_656
O1 Cs1 O1 45.4(4) 155_665 127_656
O1 Cs1 O1 45.67(4) 3_544 107_665
O1 Cs1 O1 98.8(3) 11_445 107_665
O1 Cs1 O1 81.2(3) 81_455 107_665
O1 Cs1 O1 45.67(4) 7_454 107_665
O1 Cs1 O1 134.33(4) 53_554 107_665
O1 Cs1 O1 134.33(4) 25_545 107_665
O1 Cs1 O1 119.22(4) 171_566 107_665
O1 Cs1 O1 162.3(5) 155_665 107_665
O1 Cs1 O1 119.22(4) 127_656 107_665
O1 Cs1 O1 45.67(4) 3_544 103_656
O1 Cs1 O1 45.67(4) 11_445 103_656
O1 Cs1 O1 134.33(4) 81_455 103_656
O1 Cs1 O1 98.8(3) 7_454 103_656
O1 Cs1 O1 81.2(3) 53_554 103_656
O1 Cs1 O1 134.33(4) 25_545 103_656
O1 Cs1 O1 119.22(4) 171_566 103_656
O1 Cs1 O1 119.22(4) 155_665 103_656
O1 Cs1 O1 162.3(5) 127_656 103_656
O1 Cs1 O1 74.1(4) 107_665 103_656
O1 Cs1 O1 98.8(3) 3_544 99_566
O1 Cs1 O1 45.67(4) 11_445 99_566
O1 Cs1 O1 134.33(4) 81_455 99_566
O1 Cs1 O1 45.67(4) 7_454 99_566
O1 Cs1 O1 134.33(4) 53_554 99_566
O1 Cs1 O1 81.2(3) 25_545 99_566
O1 Cs1 O1 162.3(5) 171_566 99_566
O1 Cs1 O1 119.22(5) 155_665 99_566
O1 Cs1 O1 119.22(5) 127_656 99_566
O1 Cs1 O1 74.1(4) 107_665 99_566
O1 Cs1 O1 74.1(4) 103_656 99_566
Te1 O1 Te1 136.7(9) 50_464 .
Te1 O1 Cs1 111.6(5) 50_464 25_554
Te1 O1 Cs1 111.6(5) . 25_554
Te1 O1 Cs1 93.24(3) 50_464 169
Te1 O1 Cs1 93.24(3) . 169
Cs1 O1 Cs1 81.2(3) 25_554 169
Te1 O1 Cs1 93.24(3) 50_464 97_565
Te1 O1 Cs1 93.24(3) . 97_565
Cs1 O1 Cs1 81.2(3) 25_554 97_565
Cs1 O1 Cs1 162.3(5) 169 97_565

loop_
_geom_bond_atom_site_label_1
_geom_bond_atom_site_label_2
_geom_bond_distance
_geom_bond_site_symmetry_2
Te1 O1 1.963(6) 177
Te1 O1 1.963(6) 125
Te1 O1 1.963(6) .
Te1 O1 1.963(6) 29_554
Te1 O1 1.963(6) 97_565
Te1 O1 1.963(6) 81_455
Te1 Cs1 4.2787(6) 25_554
Te1 Cs1 4.2787(6) 169
Te1 Cs1 4.2787(6) 97_565
Te1 Cs1 4.2787(6) .
Te1 Cs1 4.2787(6) 73_455
Te1 Cs1 4.2787(6) 121
Cs1 O1 3.147(17) 3_544
Cs1 O1 3.147(17) 11_445
Cs1 O1 3.147(17) 81_455
Cs1 O1 3.147(17) 7_454
Cs1 O1 3.147(17) 53_554
Cs1 O1 3.147(17) 25_545
Cs1 O1 3.693(3) 171_566
Cs1 O1 3.693(3) 155_665
Cs1 O1 3.693(3) 127_656
Cs1 O1 3.693(3) 107_665
Cs1 O1 3.693(3) 103_656
Cs1 O1 3.693(3) 99_566
O1 Te1 1.963(6) 50_464
O1 Cs1 3.147(17) 25_554
O1 Cs1 3.693(3) 169
O1 Cs1 3.693(3) 97_565
